data_7710179
loop_
_publ_author_name
'Huang, Jun-Jian'
'Zhang, Xiao-Qi'
'Yang, Jing-Jing'
'Gong, Jun-Fang'
'Song, Mao-Ping'

_publ_section_title
;
 Chiral (phosphine)-(imidazoline) PCN pincer palladium(II) complexes:
 synthesis and application in asymmetric hydrophosphination of
 2-alkenoylpyridines with diphenylphosphine
;
_journal_name_full 'Dalton Transactions'
_journal_paper_doi 10.1039/D2DT01078J
_journal_year 2022
_chemical_absolute_configuration ad
_chemical_formula_moiety 'C41 H32 Cl N2 O P Pd'
_chemical_formula_sum 'C41 H32 Cl N2 O P Pd'
_chemical_formula_weight 741.50
_space_group_crystal_system orthorhombic
_space_group_IT_number 19
_space_group_name_Hall 'P 2ac 2ab'
_space_group_name_H-M_alt 'P 21 21 21'
_atom_sites_solution_hydrogens geom
_atom_sites_solution_primary direct
_audit_creation_date 2022-03-30
_audit_creation_method
;
Olex2 1.2
(compiled 2018.05.29 svn.r3508 for OlexSys, GUI svn.r5506)
;
_audit_update_record
;
2022-04-01 deposited with the CCDC.	2022-05-03 downloaded from the CCDC.
;
_cell_angle_alpha 90
_cell_angle_beta 90
_cell_angle_gamma 90
_cell_formula_units_Z 4
_cell_length_a 9.34262(12)
_cell_length_b 14.76131(19)
_cell_length_c 24.6818(3)
_cell_measurement_reflns_used 5653
_cell_measurement_temperature 293(2)
_cell_measurement_theta_max 71.0460
_cell_measurement_theta_min 4.6620
_cell_volume 3403.85(7)
_computing_cell_refinement 'CrysAlisPro 1.171.40.53 (Rigaku OD, 2019)'
_computing_data_collection 'CrysAlisPro 1.171.40.53 (Rigaku OD, 2019)'
_computing_data_reduction 'CrysAlisPro 1.171.40.53 (Rigaku OD, 2019)'
_computing_molecular_graphics 'Olex2 (Dolomanov et al., 2009)'
_computing_publication_material 'Olex2 (Dolomanov et al., 2009)'
_computing_structure_refinement 'ShelXL (Sheldrick, 2015)'
_computing_structure_solution 'ShelXS (Sheldrick, 2008)'
_diffrn_ambient_temperature 293(2)
_diffrn_detector 'CCD plate'
_diffrn_detector_area_resol_mean 16.2312
_diffrn_detector_type Eos
_diffrn_measured_fraction_theta_full 0.999
_diffrn_measured_fraction_theta_max 0.999
_diffrn_measurement_details
;
List of Runs (angles in degrees, time in seconds):

  # Type    Start    End  Width  t~exp~   \w     \q     \k     \f   Frames
#--------------------------------------------------------------------------
  1  \w    -54.00 -28.00   1.00    1.25    --  -33.50 -57.00-180.00   26
  2  \w    -87.00 -45.00   1.00    1.25    --  -33.50 178.00 -60.00   42
  3  \w     30.00  58.00   1.00    1.25    --   36.47 -37.00-120.00   28
  4  \w    -34.00  11.00   1.00    1.25    --   36.47 -37.00  60.00   45
  5  \w     57.00  85.00   1.00    1.25    --   36.47 178.00-120.00   28
  6  \w     -1.00  28.00   1.00    1.25    --   36.47 -99.00 -90.00   29
  7  \w     29.00  93.00   1.00    1.25    --   36.47  77.00 -90.00   64
  8  \w     45.00  77.00   1.00    1.25    --   36.47 -99.00 -90.00   32
  9  \w     57.00 109.00   1.00    1.25    --   36.47 178.00-180.00   52
 10  \w     80.00 110.00   1.00    1.25    --   36.47 178.00 -30.00   30
 11  \w    -32.00  23.00   1.00    1.25    --   36.47 -37.00-120.00   55
 12  \w     63.00 106.00   1.00    5.00    --  108.00 -94.00   0.00   43
 13  \w     88.00 130.00   1.00    5.00    --  108.00  45.00 -30.00   42
 14  \w    102.00 178.00   1.00    5.00    --  108.00  45.00  60.00   76
 15  \w     39.00  88.00   1.00    5.00    --  108.00 -94.00-150.00   49
 16  \w     37.00  81.00   1.00    5.00    --  108.00-111.00 -90.00   44
 17  \w     88.00 178.00   1.00    5.00    --  108.00  45.00  30.00   90
 18  \w     39.00 109.00   1.00    5.00    --  108.00 -94.00 -90.00   70
 19  \w     39.00  69.00   1.00    5.00    --  108.00 -94.00 -60.00   30
 20  \w     80.00 126.00   1.00    5.00    --  108.00 -61.00-120.00   46
;
_diffrn_measurement_device 'four-circle diffractometer'
_diffrn_measurement_device_type 'Xcalibur, Eos, Gemini'
_diffrn_measurement_method '\w scans'
_diffrn_orient_matrix_type 'CrysAlisPro convention (1999,Acta A55,543-557)'
_diffrn_orient_matrix_UB_11 -0.1067567000
_diffrn_orient_matrix_UB_12 -0.0418795000
_diffrn_orient_matrix_UB_13 0.0404067000
_diffrn_orient_matrix_UB_21 0.1221593000
_diffrn_orient_matrix_UB_22 -0.0136146000
_diffrn_orient_matrix_UB_23 0.0411919000
_diffrn_orient_matrix_UB_31 -0.0297829000
_diffrn_orient_matrix_UB_32 0.0945548000
_diffrn_orient_matrix_UB_33 0.0238426000
_diffrn_radiation_monochromator graphite
_diffrn_radiation_probe x-ray
_diffrn_radiation_type CuK\a
_diffrn_radiation_wavelength 1.54184
_diffrn_reflns_av_R_equivalents 0.0413
_diffrn_reflns_av_unetI/netI 0.0567
_diffrn_reflns_Laue_measured_fraction_full 0.999
_diffrn_reflns_Laue_measured_fraction_max 0.999
_diffrn_reflns_limit_h_max 11
_diffrn_reflns_limit_h_min -10
_diffrn_reflns_limit_k_max 17
_diffrn_reflns_limit_k_min -11
_diffrn_reflns_limit_l_max 25
_diffrn_reflns_limit_l_min -29
_diffrn_reflns_number 13142
_diffrn_reflns_point_group_measured_fraction_full 0.998
_diffrn_reflns_point_group_measured_fraction_max 0.998
_diffrn_reflns_theta_full 67.075
_diffrn_reflns_theta_max 67.075
_diffrn_reflns_theta_min 3.582
_diffrn_source 'fine-focus sealed X-ray tube'
_diffrn_source_type 'Enhance (Cu) X-ray Source'
_exptl_absorpt_coefficient_mu 5.838
_exptl_absorpt_correction_T_max 0.617
_exptl_absorpt_correction_T_min 0.447
_exptl_absorpt_correction_type gaussian
_exptl_absorpt_process_details
;
CrysAlisPro 1.171.40.53 (Rigaku Oxford Diffraction, 2019)
Numerical absorption correction based on gaussian integration over
			a multifaceted crystal model
Empirical absorption correction using spherical harmonics,
 implemented in SCALE3 ABSPACK scaling algorithm.
;
_exptl_crystal_colour yellow
_exptl_crystal_colour_primary yellow
_exptl_crystal_density_diffrn 1.447
_exptl_crystal_description block
_exptl_crystal_F_000 1512
_exptl_crystal_size_max 0.23
_exptl_crystal_size_mid 0.171
_exptl_crystal_size_min 0.119
_refine_diff_density_max 0.304
_refine_diff_density_min -0.406
_refine_diff_density_rms 0.061
_refine_ls_abs_structure_details
;
 Flack x determined using 2164 quotients [(I+)-(I-)]/[(I+)+(I-)]
 (Parsons, Flack and Wagner, Acta Cryst. B69 (2013) 249-259).
;
_refine_ls_abs_structure_Flack -0.024(6)
_refine_ls_extinction_method none
_refine_ls_goodness_of_fit_ref 1.013
_refine_ls_hydrogen_treatment constr
_refine_ls_matrix_type full
_refine_ls_number_parameters 424
_refine_ls_number_reflns 6055
_refine_ls_number_restraints 0
_refine_ls_restrained_S_all 1.013
_refine_ls_R_factor_all 0.0382
_refine_ls_R_factor_gt 0.0320
_refine_ls_shift/su_max 0.001
_refine_ls_shift/su_mean 0.000
_refine_ls_structure_factor_coef Fsqd
_refine_ls_weighting_details 'w=1/[\s^2^(Fo^2^)+(0.0255P)^2^] where P=(Fo^2^+2Fc^2^)/3'
_refine_ls_weighting_scheme calc
_refine_ls_wR_factor_gt 0.0684
_refine_ls_wR_factor_ref 0.0723
_reflns_Friedel_coverage 0.768
_reflns_Friedel_fraction_full 0.998
_reflns_Friedel_fraction_max 0.998
_reflns_number_gt 5503
_reflns_number_total 6055
_reflns_threshold_expression 'I > 2\s(I)'
_cod_data_source_file d2dt01078j2.cif
_cod_data_source_block 202105139a
_cod_original_cell_volume 3403.85(8)
_cod_database_code 7710179
_shelx_shelxl_version_number 2014/7
_chemical_oxdiff_formula C41H32O1N2Pd1Cl1P1
_chemical_oxdiff_usercomment r
_shelx_space_group_comment
;
The symmetry employed for this shelxl refinement is uniquely defined
by the following loop, which should always be used as a source of
symmetry information in preference to the above space-group names.
They are only intended as comments.
;
_shelx_estimated_absorpt_t_max 0.543
_shelx_estimated_absorpt_t_min 0.347
_reflns_odcompleteness_completeness 99.77
_reflns_odcompleteness_iscentric 1
_reflns_odcompleteness_theta 66.97
_olex2_refinement_description
;
1. Fixed Uiso
 At 1.2 times of:
  All C(H) groups, All C(H,H) groups
2.a Ternary CH refined with riding coordinates:
 C9(H9), C10(H10)
2.b Secondary CH2 refined with riding coordinates:
 C7(H7A,H7B)
2.c Aromatic/amide H refined with riding coordinates:
 C3(H3), C4(H4), C5(H5), C13(H13), C14(H14), C15(H15), C16(H16), C17(H17),
 C19(H19), C20(H20), C21(H21), C22(H22), C23(H23), C25(H25), C26(H26), C27(H27),
  C28(H28), C29(H29), C31(H31), C32(H32), C33(H33), C34(H34), C35(H35),
 C37(H37), C38(H38), C39(H39), C40(H40), C41(H41)
;
_olex2_submission_special_instructions 'No special instructions were received'
_oxdiff_exptl_absorpt_empirical_details
;
Empirical correction (ABSPACK) includes:
- Absorption correction using spherical harmonics
- Frame scaling
;
_oxdiff_exptl_absorpt_empirical_full_max 1.309
_oxdiff_exptl_absorpt_empirical_full_min 0.860

loop_
_space_group_symop_operation_xyz
'x, y, z'
'-x+1/2, -y, z+1/2'
'x+1/2, -y+1/2, -z'
'-x, y+1/2, -z+1/2'

loop_
_atom_site_label
_atom_site_type_symbol
_atom_site_fract_x
_atom_site_fract_y
_atom_site_fract_z
_atom_site_U_iso_or_equiv
_atom_site_adp_type
_atom_site_occupancy
_atom_site_site_symmetry_order
_atom_site_calc_flag
_atom_site_refinement_flags_posn
_atom_site_refinement_flags_adp
_atom_site_refinement_flags_occupancy
_atom_site_disorder_assembly
_atom_site_disorder_group
Pd1 Pd 0.54869(4) 0.62885(2) 0.38303(2) 0.02860(9) Uani 1 1 d . . . . .
Cl1 Cl 0.6369(2) 0.51620(10) 0.32331(6) 0.0489(4) Uani 1 1 d . . . . .
P1 P 0.43146(17) 0.54216(9) 0.44137(5) 0.0330(3) Uani 1 1 d . . . . .
O1 O 0.7000(5) 0.9926(3) 0.40709(18) 0.0491(11) Uani 1 1 d . . . . .
N1 N 0.6271(5) 0.7406(3) 0.34099(19) 0.0324(10) Uani 1 1 d . . . . .
N2 N 0.6720(5) 0.8893(3) 0.33834(19) 0.0324(10) Uani 1 1 d . . . . .
C1 C 0.4806(6) 0.7282(3) 0.4308(2) 0.0301(12) Uani 1 1 d . . . . .
C2 C 0.4005(6) 0.7138(4) 0.4777(2) 0.0343(12) Uani 1 1 d . . . . .
C3 C 0.3431(7) 0.7891(4) 0.5044(2) 0.0422(14) Uani 1 1 d . . . . .
H3 H 0.2863 0.7807 0.5349 0.051 Uiso 1 1 calc R . . . .
C4 C 0.3701(7) 0.8764(5) 0.4857(2) 0.0462(14) Uani 1 1 d . . . . .
H4 H 0.3290 0.9257 0.5032 0.055 Uiso 1 1 calc R . . . .
C5 C 0.4568(7) 0.8903(3) 0.4416(2) 0.0385(12) Uani 1 1 d . . . . .
H5 H 0.4769 0.9490 0.4303 0.046 Uiso 1 1 calc R . . . .
C6 C 0.5147(6) 0.8171(3) 0.4137(2) 0.0320(12) Uani 1 1 d . . . . .
C7 C 0.3825(7) 0.6186(4) 0.4978(2) 0.0448(14) Uani 1 1 d . . . . .
H7A H 0.2841 0.6082 0.5087 0.054 Uiso 1 1 calc R . . . .
H7B H 0.4441 0.6079 0.5287 0.054 Uiso 1 1 calc R . . . .
C8 C 0.6059(6) 0.8176(3) 0.3647(2) 0.0297(11) Uani 1 1 d . . . . .
C9 C 0.7659(6) 0.8509(3) 0.2949(2) 0.0332(12) Uani 1 1 d . . . . .
H9 H 0.7457 0.8811 0.2603 0.040 Uiso 1 1 calc R . . . .
C10 C 0.7149(6) 0.7500(4) 0.2923(2) 0.0345(12) Uani 1 1 d . . . . .
H10 H 0.7982 0.7100 0.2951 0.041 Uiso 1 1 calc R . . . .
C11 C 0.7053(6) 0.9760(4) 0.3593(2) 0.0329(12) Uani 1 1 d . . . . .
C12 C 0.7507(6) 1.0431(4) 0.3180(2) 0.0352(12) Uani 1 1 d . . . . .
C13 C 0.8629(7) 1.1014(4) 0.3307(3) 0.0479(15) Uani 1 1 d . . . . .
H13 H 0.9074 1.0978 0.3643 0.057 Uiso 1 1 calc R . . . .
C14 C 0.9077(8) 1.1643(5) 0.2934(3) 0.063(2) Uani 1 1 d . . . . .
H14 H 0.9833 1.2028 0.3017 0.075 Uiso 1 1 calc R . . . .
C15 C 0.8412(9) 1.1706(5) 0.2439(3) 0.064(2) Uani 1 1 d . . . . .
H15 H 0.8726 1.2132 0.2188 0.077 Uiso 1 1 calc R . . . .
C16 C 0.7280(8) 1.1143(4) 0.2311(3) 0.0543(17) Uani 1 1 d . . . . .
H16 H 0.6832 1.1193 0.1976 0.065 Uiso 1 1 calc R . . . .
C17 C 0.6819(6) 1.0510(4) 0.2678(3) 0.0402(13) Uani 1 1 d . . . . .
H17 H 0.6052 1.0134 0.2593 0.048 Uiso 1 1 calc R . . . .
C18 C 0.9228(6) 0.8617(4) 0.3089(2) 0.0328(11) Uani 1 1 d . . . . .
C19 C 1.0121(6) 0.9082(4) 0.2745(2) 0.0407(14) Uani 1 1 d . . . . .
H19 H 0.9755 0.9326 0.2427 0.049 Uiso 1 1 calc R . . . .
C20 C 1.1555(8) 0.9192(5) 0.2864(3) 0.0555(18) Uani 1 1 d . . . . .
H20 H 1.2150 0.9500 0.2625 0.067 Uiso 1 1 calc R . . . .
C21 C 1.2095(7) 0.8849(5) 0.3333(3) 0.0575(18) Uani 1 1 d . . . . .
H21 H 1.3060 0.8926 0.3414 0.069 Uiso 1 1 calc R . . . .
C22 C 1.1226(8) 0.8390(5) 0.3686(3) 0.0538(18) Uani 1 1 d . . . . .
H22 H 1.1600 0.8163 0.4008 0.065 Uiso 1 1 calc R . . . .
C23 C 0.9791(7) 0.8264(4) 0.3565(2) 0.0438(15) Uani 1 1 d . . . . .
H23 H 0.9206 0.7943 0.3802 0.053 Uiso 1 1 calc R . . . .
C24 C 0.6355(6) 0.7293(4) 0.2403(2) 0.0364(13) Uani 1 1 d . . . . .
C25 C 0.6857(8) 0.6620(4) 0.2060(3) 0.0524(17) Uani 1 1 d . . . . .
H25 H 0.7631 0.6266 0.2166 0.063 Uiso 1 1 calc R . . . .
C26 C 0.6224(11) 0.6471(6) 0.1564(3) 0.073(3) Uani 1 1 d . . . . .
H26 H 0.6577 0.6021 0.1337 0.088 Uiso 1 1 calc R . . . .
C27 C 0.5058(10) 0.6989(6) 0.1401(3) 0.074(3) Uani 1 1 d . . . . .
H27 H 0.4627 0.6887 0.1067 0.089 Uiso 1 1 calc R . . . .
C28 C 0.4553(10) 0.7654(5) 0.1740(3) 0.0642(19) Uani 1 1 d . . . . .
H28 H 0.3776 0.8007 0.1636 0.077 Uiso 1 1 calc R . . . .
C29 C 0.5198(7) 0.7797(4) 0.2235(3) 0.0489(16) Uani 1 1 d . . . . .
H29 H 0.4842 0.8247 0.2462 0.059 Uiso 1 1 calc R . . . .
C30 C 0.2633(7) 0.4984(4) 0.4138(2) 0.0374(13) Uani 1 1 d . . . . .
C31 C 0.1424(8) 0.5517(5) 0.4132(3) 0.0596(18) Uani 1 1 d . . . . .
H31 H 0.1450 0.6097 0.4279 0.071 Uiso 1 1 calc R . . . .
C32 C 0.0171(7) 0.5191(6) 0.3906(3) 0.071(2) Uani 1 1 d . . . . .
H32 H -0.0646 0.5550 0.3902 0.085 Uiso 1 1 calc R . . . .
C33 C 0.0134(9) 0.4336(7) 0.3687(3) 0.072(3) Uani 1 1 d . . . . .
H33 H -0.0711 0.4111 0.3540 0.086 Uiso 1 1 calc R . . . .
C34 C 0.1331(9) 0.3822(6) 0.3687(3) 0.066(2) Uani 1 1 d . . . . .
H34 H 0.1297 0.3244 0.3539 0.079 Uiso 1 1 calc R . . . .
C35 C 0.2613(8) 0.4137(4) 0.3904(3) 0.0508(16) Uani 1 1 d . . . . .
H35 H 0.3437 0.3784 0.3891 0.061 Uiso 1 1 calc R . . . .
C36 C 0.5215(7) 0.4453(4) 0.4715(2) 0.0398(13) Uani 1 1 d . . . . .
C37 C 0.4562(10) 0.3963(4) 0.5127(3) 0.0584(18) Uani 1 1 d . . . . .
H37 H 0.3644 0.4109 0.5244 0.070 Uiso 1 1 calc R . . . .
C38 C 0.5309(11) 0.3248(5) 0.5363(3) 0.072(2) Uani 1 1 d . . . . .
H38 H 0.4882 0.2911 0.5637 0.086 Uiso 1 1 calc R . . . .
C39 C 0.6672(11) 0.3036(6) 0.5194(4) 0.081(3) Uani 1 1 d . . . . .
H39 H 0.7176 0.2572 0.5363 0.097 Uiso 1 1 calc R . . . .
C40 C 0.7279(10) 0.3507(6) 0.4780(4) 0.082(3) Uani 1 1 d . . . . .
H40 H 0.8178 0.3342 0.4651 0.099 Uiso 1 1 calc R . . . .
C41 C 0.6553(8) 0.4236(5) 0.4546(3) 0.0551(17) Uani 1 1 d . . . . .
H41 H 0.6989 0.4574 0.4274 0.066 Uiso 1 1 calc R . . . .

loop_
_atom_site_aniso_label
_atom_site_aniso_U_11
_atom_site_aniso_U_22
_atom_site_aniso_U_33
_atom_site_aniso_U_23
_atom_site_aniso_U_13
_atom_site_aniso_U_12
Pd1 0.03289(17) 0.02459(15) 0.02832(16) -0.00013(16) 0.00400(16) -0.00233(16)
Cl1 0.0683(11) 0.0364(7) 0.0421(8) -0.0067(6) 0.0088(7) 0.0100(7)
P1 0.0395(8) 0.0288(6) 0.0308(6) 0.0027(5) 0.0048(6) -0.0056(6)
O1 0.066(3) 0.044(2) 0.037(2) -0.004(2) -0.005(2) -0.015(2)
N1 0.038(3) 0.025(2) 0.035(2) 0.0025(19) 0.005(2) -0.0045(19)
N2 0.035(2) 0.025(2) 0.037(2) -0.001(2) 0.0059(18) -0.0014(18)
C1 0.031(3) 0.030(2) 0.029(3) -0.004(2) 0.000(2) 0.004(2)
C2 0.034(3) 0.037(3) 0.032(3) 0.000(2) 0.002(2) -0.002(2)
C3 0.045(3) 0.050(3) 0.031(3) -0.006(3) 0.004(3) 0.001(3)
C4 0.051(3) 0.040(3) 0.048(3) -0.016(3) 0.005(3) 0.011(3)
C5 0.042(3) 0.030(3) 0.044(3) -0.004(2) -0.001(3) 0.003(3)
C6 0.031(3) 0.031(3) 0.034(3) 0.001(2) 0.001(2) -0.001(2)
C7 0.058(4) 0.046(3) 0.030(3) 0.000(3) 0.008(2) -0.007(3)
C8 0.029(3) 0.027(3) 0.033(3) 0.001(2) -0.002(2) 0.000(2)
C9 0.040(3) 0.030(3) 0.030(3) 0.000(2) 0.003(2) -0.001(2)
C10 0.035(3) 0.030(3) 0.038(3) 0.001(2) 0.008(2) -0.005(2)
C11 0.031(3) 0.030(3) 0.037(3) 0.001(2) -0.003(2) -0.002(2)
C12 0.039(3) 0.024(3) 0.043(3) 0.002(2) 0.001(2) 0.000(2)
C13 0.050(4) 0.041(3) 0.053(4) 0.001(3) -0.004(3) -0.009(3)
C14 0.057(5) 0.044(3) 0.088(6) 0.003(4) 0.006(4) -0.021(3)
C15 0.072(5) 0.048(4) 0.072(5) 0.023(4) 0.011(4) -0.010(4)
C16 0.071(5) 0.042(4) 0.051(4) 0.015(3) -0.002(3) 0.009(3)
C17 0.034(3) 0.037(3) 0.049(3) 0.007(3) -0.003(3) 0.000(2)
C18 0.040(3) 0.029(2) 0.030(2) -0.001(2) 0.007(2) 0.000(2)
C19 0.040(3) 0.042(3) 0.040(3) 0.006(3) 0.005(2) -0.004(2)
C20 0.047(4) 0.055(4) 0.065(5) 0.001(4) 0.018(3) -0.010(3)
C21 0.036(3) 0.069(5) 0.067(5) -0.004(4) -0.003(3) -0.002(3)
C22 0.050(4) 0.071(4) 0.041(4) 0.000(3) -0.008(3) 0.004(3)
C23 0.045(4) 0.052(3) 0.035(3) 0.004(3) 0.006(3) 0.000(3)
C24 0.045(3) 0.030(3) 0.034(3) -0.001(2) 0.009(2) -0.012(2)
C25 0.064(5) 0.043(3) 0.050(4) -0.005(3) 0.011(3) -0.008(3)
C26 0.106(7) 0.069(5) 0.044(4) -0.022(4) 0.014(4) -0.031(5)
C27 0.103(7) 0.076(5) 0.043(4) 0.001(4) -0.014(4) -0.044(5)
C28 0.063(5) 0.066(4) 0.064(4) 0.007(4) -0.016(4) -0.017(4)
C29 0.052(4) 0.044(3) 0.050(4) -0.002(3) -0.005(3) -0.007(3)
C30 0.039(3) 0.042(3) 0.031(3) 0.002(2) 0.003(2) -0.008(3)
C31 0.048(4) 0.062(4) 0.069(5) -0.007(4) 0.004(4) 0.002(3)
C32 0.037(4) 0.107(6) 0.068(5) -0.007(5) 0.001(3) 0.009(4)
C33 0.052(5) 0.114(7) 0.049(4) -0.011(4) -0.003(3) -0.032(4)
C34 0.076(5) 0.063(5) 0.058(4) -0.008(4) -0.005(4) -0.019(4)
C35 0.060(4) 0.048(3) 0.045(4) -0.006(3) -0.003(3) -0.005(3)
C36 0.049(4) 0.035(3) 0.036(3) 0.003(2) -0.006(3) -0.004(3)
C37 0.076(5) 0.049(4) 0.050(3) 0.015(3) 0.018(4) 0.001(4)
C38 0.110(7) 0.052(4) 0.052(4) 0.026(3) 0.003(5) 0.002(5)
C39 0.107(8) 0.064(5) 0.073(6) 0.021(5) -0.007(5) 0.028(5)
C40 0.076(6) 0.080(6) 0.091(6) 0.033(5) 0.010(5) 0.035(5)
C41 0.054(4) 0.058(4) 0.054(4) 0.017(3) -0.001(3) 0.005(3)

loop_
_atom_type_symbol
_atom_type_description
_atom_type_scat_dispersion_real
_atom_type_scat_dispersion_imag
_atom_type_scat_source
C C 0.0181 0.0091 'International Tables Vol C Tables 4.2.6.8 and 6.1.1.4'
H H 0.0000 0.0000 'International Tables Vol C Tables 4.2.6.8 and 6.1.1.4'
Cl Cl 0.3639 0.7018 'International Tables Vol C Tables 4.2.6.8 and 6.1.1.4'
N N 0.0311 0.0180 'International Tables Vol C Tables 4.2.6.8 and 6.1.1.4'
O O 0.0492 0.0322 'International Tables Vol C Tables 4.2.6.8 and 6.1.1.4'
P P 0.2955 0.4335 'International Tables Vol C Tables 4.2.6.8 and 6.1.1.4'
Pd Pd 0.1215 3.9337 'International Tables Vol C Tables 4.2.6.8 and 6.1.1.4'

loop_
_exptl_crystal_face_index_h
_exptl_crystal_face_index_k
_exptl_crystal_face_index_l
_exptl_crystal_face_perp_dist
-4 3 -12 0.0923
2 -9 -1 0.0764
5 4 -7 0.0506
-2 -4 -14 0.0781
-4 5 -10 0.0881
-2 -5 12 0.0483
-2 6 11 0.1258
-5 -5 -1 0.0633
-4 5 6 0.1329
-6 2 4 0.1019
3 8 -3 0.0947
-5 0 -7 0.0574
-6 -1 4 0.0714
2 5 12 0.0881
2 -9 -5 0.0631
5 0 7 0.0672

loop_
_geom_angle_atom_site_label_1
_geom_angle_atom_site_label_2
_geom_angle_atom_site_label_3
_geom_angle
_geom_angle_site_symmetry_1
_geom_angle_site_symmetry_3
_geom_angle_publ_flag
P1 Pd1 Cl1 99.84(5) . . ?
N1 Pd1 Cl1 97.09(13) . . ?
N1 Pd1 P1 162.82(13) . . ?
C1 Pd1 Cl1 176.90(16) . . ?
C1 Pd1 P1 83.25(16) . . ?
C1 Pd1 N1 79.8(2) . . ?
C7 P1 Pd1 104.99(19) . . ?
C30 P1 Pd1 112.78(19) . . ?
C30 P1 C7 106.4(3) . . ?
C36 P1 Pd1 119.4(2) . . ?
C36 P1 C7 106.6(3) . . ?
C36 P1 C30 105.8(3) . . ?
C8 N1 Pd1 114.6(4) . . ?
C8 N1 C10 112.0(4) . . ?
C10 N1 Pd1 133.0(4) . . ?
C8 N2 C9 108.0(4) . . ?
C8 N2 C11 128.0(5) . . ?
C11 N2 C9 118.4(4) . . ?
C2 C1 Pd1 123.5(4) . . ?
C2 C1 C6 120.7(5) . . ?
C6 C1 Pd1 115.8(4) . . ?
C1 C2 C3 118.4(5) . . ?
C1 C2 C7 118.5(5) . . ?
C3 C2 C7 123.1(5) . . ?
C2 C3 H3 119.7 . . ?
C4 C3 C2 120.6(5) . . ?
C4 C3 H3 119.7 . . ?
C3 C4 H4 119.7 . . ?
C5 C4 C3 120.6(6) . . ?
C5 C4 H4 119.7 . . ?
C4 C5 H5 119.8 . . ?
C4 C5 C6 120.4(5) . . ?
C6 C5 H5 119.8 . . ?
C1 C6 C8 112.3(5) . . ?
C5 C6 C1 119.0(5) . . ?
C5 C6 C8 128.6(5) . . ?
P1 C7 H7A 110.3 . . ?
P1 C7 H7B 110.3 . . ?
C2 C7 P1 107.2(4) . . ?
C2 C7 H7A 110.3 . . ?
C2 C7 H7B 110.3 . . ?
H7A C7 H7B 108.5 . . ?
N1 C8 N2 112.9(5) . . ?
N1 C8 C6 117.0(5) . . ?
N2 C8 C6 130.1(5) . . ?
N2 C9 H9 109.8 . . ?
N2 C9 C10 102.2(4) . . ?
N2 C9 C18 111.3(4) . . ?
C10 C9 H9 109.8 . . ?
C18 C9 H9 109.8 . . ?
C18 C9 C10 113.9(5) . . ?
N1 C10 C9 103.1(4) . . ?
N1 C10 H10 109.2 . . ?
N1 C10 C24 113.8(5) . . ?
C9 C10 H10 109.2 . . ?
C24 C10 C9 112.1(5) . . ?
C24 C10 H10 109.2 . . ?
O1 C11 N2 122.1(5) . . ?
O1 C11 C12 123.3(6) . . ?
N2 C11 C12 114.5(5) . . ?
C13 C12 C11 118.2(5) . . ?
C13 C12 C17 119.6(6) . . ?
C17 C12 C11 122.2(5) . . ?
C12 C13 H13 120.1 . . ?
C14 C13 C12 119.8(7) . . ?
C14 C13 H13 120.1 . . ?
C13 C14 H14 119.9 . . ?
C13 C14 C15 120.3(7) . . ?
C15 C14 H14 119.9 . . ?
C14 C15 H15 119.7 . . ?
C14 C15 C16 120.6(7) . . ?
C16 C15 H15 119.7 . . ?
C15 C16 H16 120.0 . . ?
C17 C16 C15 120.0(7) . . ?
C17 C16 H16 120.0 . . ?
C12 C17 H17 120.1 . . ?
C16 C17 C12 119.7(6) . . ?
C16 C17 H17 120.1 . . ?
C19 C18 C9 119.9(5) . . ?
C19 C18 C23 118.7(6) . . ?
C23 C18 C9 121.4(5) . . ?
C18 C19 H19 119.5 . . ?
C18 C19 C20 121.1(6) . . ?
C20 C19 H19 119.5 . . ?
C19 C20 H20 120.1 . . ?
C21 C20 C19 119.9(7) . . ?
C21 C20 H20 120.1 . . ?
C20 C21 H21 119.8 . . ?
C20 C21 C22 120.4(7) . . ?
C22 C21 H21 119.8 . . ?
C21 C22 H22 120.0 . . ?
C21 C22 C23 120.1(7) . . ?
C23 C22 H22 120.0 . . ?
C18 C23 H23 120.0 . . ?
C22 C23 C18 120.0(6) . . ?
C22 C23 H23 120.0 . . ?
C25 C24 C10 119.8(6) . . ?
C29 C24 C10 122.0(5) . . ?
C29 C24 C25 118.0(6) . . ?
C24 C25 H25 119.6 . . ?
C26 C25 C24 120.8(8) . . ?
C26 C25 H25 119.6 . . ?
C25 C26 H26 119.8 . . ?
C25 C26 C27 120.4(8) . . ?
C27 C26 H26 119.8 . . ?
C26 C27 H27 120.5 . . ?
C28 C27 C26 119.0(7) . . ?
C28 C27 H27 120.5 . . ?
C27 C28 H28 120.0 . . ?
C27 C28 C29 120.0(8) . . ?
C29 C28 H28 120.0 . . ?
C24 C29 C28 121.8(7) . . ?
C24 C29 H29 119.1 . . ?
C28 C29 H29 119.1 . . ?
C31 C30 P1 120.5(5) . . ?
C31 C30 C35 120.2(6) . . ?
C35 C30 P1 119.2(5) . . ?
C30 C31 H31 120.0 . . ?
C30 C31 C32 120.0(7) . . ?
C32 C31 H31 120.0 . . ?
C31 C32 H32 120.0 . . ?
C33 C32 C31 120.0(7) . . ?
C33 C32 H32 120.0 . . ?
C32 C33 H33 120.2 . . ?
C34 C33 C32 119.7(7) . . ?
C34 C33 H33 120.2 . . ?
C33 C34 H34 119.2 . . ?
C33 C34 C35 121.7(7) . . ?
C35 C34 H34 119.2 . . ?
C30 C35 C34 118.4(7) . . ?
C30 C35 H35 120.8 . . ?
C34 C35 H35 120.8 . . ?
C37 C36 P1 120.4(5) . . ?
C41 C36 P1 119.1(5) . . ?
C41 C36 C37 120.4(6) . . ?
C36 C37 H37 120.6 . . ?
C36 C37 C38 118.7(8) . . ?
C38 C37 H37 120.6 . . ?
C37 C38 H38 119.6 . . ?
C39 C38 C37 120.7(7) . . ?
C39 C38 H38 119.6 . . ?
C38 C39 H39 120.1 . . ?
C40 C39 C38 119.8(8) . . ?
C40 C39 H39 120.1 . . ?
C39 C40 H40 120.0 . . ?
C39 C40 C41 120.1(8) . . ?
C41 C40 H40 120.0 . . ?
C36 C41 C40 120.2(7) . . ?
C36 C41 H41 119.9 . . ?
C40 C41 H41 119.9 . . ?

loop_
_geom_bond_atom_site_label_1
_geom_bond_atom_site_label_2
_geom_bond_distance
_geom_bond_site_symmetry_2
_geom_bond_publ_flag
Pd1 Cl1 2.3701(15) . ?
Pd1 P1 2.2159(14) . ?
Pd1 N1 2.082(4) . ?
Pd1 C1 1.987(5) . ?
P1 C7 1.850(6) . ?
P1 C30 1.829(6) . ?
P1 C36 1.817(6) . ?
O1 C11 1.205(7) . ?
N1 C8 1.294(7) . ?
N1 C10 1.462(7) . ?
N2 C8 1.387(7) . ?
N2 C9 1.498(7) . ?
N2 C11 1.416(7) . ?
C1 C2 1.394(8) . ?
C1 C6 1.414(7) . ?
C2 C3 1.399(8) . ?
C2 C7 1.499(8) . ?
C3 H3 0.9300 . ?
C3 C4 1.392(9) . ?
C4 H4 0.9300 . ?
C4 C5 1.372(8) . ?
C5 H5 0.9300 . ?
C5 C6 1.391(7) . ?
C6 C8 1.479(7) . ?
C7 H7A 0.9700 . ?
C7 H7B 0.9700 . ?
C9 H9 0.9800 . ?
C9 C10 1.565(7) . ?
C9 C18 1.515(7) . ?
C10 H10 0.9800 . ?
C10 C24 1.513(8) . ?
C11 C12 1.484(8) . ?
C12 C13 1.393(8) . ?
C12 C17 1.400(8) . ?
C13 H13 0.9300 . ?
C13 C14 1.371(9) . ?
C14 H14 0.9300 . ?
C14 C15 1.374(11) . ?
C15 H15 0.9300 . ?
C15 C16 1.382(10) . ?
C16 H16 0.9300 . ?
C16 C17 1.370(9) . ?
C17 H17 0.9300 . ?
C18 C19 1.374(8) . ?
C18 C23 1.387(8) . ?
C19 H19 0.9300 . ?
C19 C20 1.381(9) . ?
C20 H20 0.9300 . ?
C20 C21 1.359(10) . ?
C21 H21 0.9300 . ?
C21 C22 1.371(10) . ?
C22 H22 0.9300 . ?
C22 C23 1.386(9) . ?
C23 H23 0.9300 . ?
C24 C25 1.386(8) . ?
C24 C29 1.376(9) . ?
C25 H25 0.9300 . ?
C25 C26 1.376(10) . ?
C26 H26 0.9300 . ?
C26 C27 1.391(12) . ?
C27 H27 0.9300 . ?
C27 C28 1.373(12) . ?
C28 H28 0.9300 . ?
C28 C29 1.378(10) . ?
C29 H29 0.9300 . ?
C30 C31 1.377(10) . ?
C30 C35 1.378(8) . ?
C31 H31 0.9300 . ?
C31 C32 1.384(10) . ?
C32 H32 0.9300 . ?
C32 C33 1.373(11) . ?
C33 H33 0.9300 . ?
C33 C34 1.351(11) . ?
C34 H34 0.9300 . ?
C34 C35 1.392(10) . ?
C35 H35 0.9300 . ?
C36 C37 1.390(8) . ?
C36 C41 1.356(10) . ?
C37 H37 0.9300 . ?
C37 C38 1.391(10) . ?
C38 H38 0.9300 . ?
C38 C39 1.375(13) . ?
C39 H39 0.9300 . ?
C39 C40 1.361(12) . ?
C40 H40 0.9300 . ?
C40 C41 1.397(10) . ?
C41 H41 0.9300 . ?

loop_
_geom_torsion_atom_site_label_1
_geom_torsion_atom_site_label_2
_geom_torsion_atom_site_label_3
_geom_torsion_atom_site_label_4
_geom_torsion
_geom_torsion_site_symmetry_1
_geom_torsion_site_symmetry_2
_geom_torsion_site_symmetry_3
_geom_torsion_site_symmetry_4
_geom_torsion_publ_flag
Pd1 P1 C7 C2 15.8(5) . . . . ?
Pd1 P1 C30 C31 -80.7(6) . . . . ?
Pd1 P1 C30 C35 94.9(5) . . . . ?
Pd1 P1 C36 C37 172.5(5) . . . . ?
Pd1 P1 C36 C41 -5.1(6) . . . . ?
Pd1 N1 C8 N2 173.9(3) . . . . ?
Pd1 N1 C8 C6 -7.5(6) . . . . ?
Pd1 N1 C10 C9 -164.4(4) . . . . ?
Pd1 N1 C10 C24 73.9(7) . . . . ?
Pd1 C1 C2 C3 -172.0(4) . . . . ?
Pd1 C1 C2 C7 9.2(8) . . . . ?
Pd1 C1 C6 C5 172.7(4) . . . . ?
Pd1 C1 C6 C8 -4.5(6) . . . . ?
P1 C30 C31 C32 177.8(6) . . . . ?
P1 C30 C35 C34 -178.8(5) . . . . ?
P1 C36 C37 C38 -177.5(6) . . . . ?
P1 C36 C41 C40 178.7(6) . . . . ?
O1 C11 C12 C13 38.7(9) . . . . ?
O1 C11 C12 C17 -139.4(7) . . . . ?
N1 C10 C24 C25 -122.3(6) . . . . ?
N1 C10 C24 C29 62.7(7) . . . . ?
N2 C9 C10 N1 -12.3(6) . . . . ?
N2 C9 C10 C24 110.5(5) . . . . ?
N2 C9 C18 C19 -122.1(5) . . . . ?
N2 C9 C18 C23 57.2(7) . . . . ?
N2 C11 C12 C13 -139.6(6) . . . . ?
N2 C11 C12 C17 42.2(8) . . . . ?
C1 C2 C3 C4 -2.5(9) . . . . ?
C1 C2 C7 P1 -16.4(7) . . . . ?
C1 C6 C8 N1 7.9(7) . . . . ?
C1 C6 C8 N2 -173.7(5) . . . . ?
C2 C1 C6 C5 -5.6(8) . . . . ?
C2 C1 C6 C8 177.3(5) . . . . ?
C2 C3 C4 C5 -1.8(10) . . . . ?
C3 C2 C7 P1 164.9(5) . . . . ?
C3 C4 C5 C6 2.4(10) . . . . ?
C4 C5 C6 C1 1.3(9) . . . . ?
C4 C5 C6 C8 177.9(6) . . . . ?
C5 C6 C8 N1 -168.9(6) . . . . ?
C5 C6 C8 N2 9.5(10) . . . . ?
C6 C1 C2 C3 6.1(8) . . . . ?
C6 C1 C2 C7 -172.6(5) . . . . ?
C7 P1 C30 C31 33.9(6) . . . . ?
C7 P1 C30 C35 -150.5(5) . . . . ?
C7 P1 C36 C37 53.9(6) . . . . ?
C7 P1 C36 C41 -123.7(6) . . . . ?
C7 C2 C3 C4 176.2(6) . . . . ?
C8 N1 C10 C9 8.5(6) . . . . ?
C8 N1 C10 C24 -113.2(5) . . . . ?
C8 N2 C9 C10 12.6(6) . . . . ?
C8 N2 C9 C18 -109.2(5) . . . . ?
C8 N2 C11 O1 12.8(9) . . . . ?
C8 N2 C11 C12 -168.8(5) . . . . ?
C9 N2 C8 N1 -8.4(6) . . . . ?
C9 N2 C8 C6 173.2(5) . . . . ?
C9 N2 C11 O1 -137.5(6) . . . . ?
C9 N2 C11 C12 40.9(7) . . . . ?
C9 C10 C24 C25 121.2(6) . . . . ?
C9 C10 C24 C29 -53.9(7) . . . . ?
C9 C18 C19 C20 179.9(6) . . . . ?
C9 C18 C23 C22 -178.8(6) . . . . ?
C10 N1 C8 N2 -0.4(7) . . . . ?
C10 N1 C8 C6 178.2(5) . . . . ?
C10 C9 C18 C19 123.1(6) . . . . ?
C10 C9 C18 C23 -57.6(7) . . . . ?
C10 C24 C25 C26 -174.5(6) . . . . ?
C10 C24 C29 C28 174.5(6) . . . . ?
C11 N2 C8 N1 -161.1(5) . . . . ?
C11 N2 C8 C6 20.5(9) . . . . ?
C11 N2 C9 C10 168.4(5) . . . . ?
C11 N2 C9 C18 46.5(6) . . . . ?
C11 C12 C13 C14 -180.0(6) . . . . ?
C11 C12 C17 C16 179.9(6) . . . . ?
C12 C13 C14 C15 0.7(11) . . . . ?
C13 C12 C17 C16 1.7(9) . . . . ?
C13 C14 C15 C16 0.4(13) . . . . ?
C14 C15 C16 C17 -0.5(12) . . . . ?
C15 C16 C17 C12 -0.6(10) . . . . ?
C17 C12 C13 C14 -1.8(10) . . . . ?
C18 C9 C10 N1 107.8(5) . . . . ?
C18 C9 C10 C24 -129.4(5) . . . . ?
C18 C19 C20 C21 -1.0(11) . . . . ?
C19 C18 C23 C22 0.5(9) . . . . ?
C19 C20 C21 C22 0.4(12) . . . . ?
C20 C21 C22 C23 0.7(12) . . . . ?
C21 C22 C23 C18 -1.1(11) . . . . ?
C23 C18 C19 C20 0.6(9) . . . . ?
C24 C25 C26 C27 -0.5(11) . . . . ?
C25 C24 C29 C28 -0.6(10) . . . . ?
C25 C26 C27 C28 0.3(12) . . . . ?
C26 C27 C28 C29 -0.2(12) . . . . ?
C27 C28 C29 C24 0.4(11) . . . . ?
C29 C24 C25 C26 0.7(9) . . . . ?
C30 P1 C7 C2 -104.0(4) . . . . ?
C30 P1 C36 C37 -59.1(6) . . . . ?
C30 P1 C36 C41 123.3(5) . . . . ?
C30 C31 C32 C33 -0.1(12) . . . . ?
C31 C30 C35 C34 -3.2(10) . . . . ?
C31 C32 C33 C34 -1.0(13) . . . . ?
C32 C33 C34 C35 0.0(12) . . . . ?
C33 C34 C35 C30 2.1(11) . . . . ?
C35 C30 C31 C32 2.2(11) . . . . ?
C36 P1 C7 C2 143.5(4) . . . . ?
C36 P1 C30 C31 147.1(5) . . . . ?
C36 P1 C30 C35 -37.3(6) . . . . ?
C36 C37 C38 C39 0.6(13) . . . . ?
C37 C36 C41 C40 1.1(11) . . . . ?
C37 C38 C39 C40 -2.4(15) . . . . ?
C38 C39 C40 C41 3.6(15) . . . . ?
C39 C40 C41 C36 -3.0(14) . . . . ?
C41 C36 C37 C38 0.1(11) . . . . ?

loop_
_exptl_oxdiff_crystal_face_indexfrac_h
_exptl_oxdiff_crystal_face_indexfrac_k
_exptl_oxdiff_crystal_face_indexfrac_l
_exptl_oxdiff_crystal_face_x
_exptl_oxdiff_crystal_face_y
_exptl_oxdiff_crystal_face_z
-3.5494 3.1030 -11.8971 -0.2318 -0.9659 0.1155
2.3164 -8.8427 -0.8708 0.0879 0.3675 -0.9259
4.7087 4.4324 -6.8706 -0.9659 0.2318 0.1151
-2.0137 -3.7569 -13.7378 -0.1828 -0.7607 -0.6228
-4.0006 4.9736 -10.0323 -0.1866 -0.9697 0.3502
-2.0024 -4.9833 12.0300 0.9086 0.3188 -0.1247
-2.0018 6.0274 10.9696 0.4045 0.1253 0.8911
-5.0024 -5.0200 -0.9755 0.7049 -0.5829 -0.3489
-4.0023 5.0101 5.9725 0.4588 -0.3111 0.7353
-6.0031 1.9973 3.9873 0.7183 -0.5963 0.4627
3.0020 8.0096 -3.0431 -0.7789 0.1323 0.5954
-5.0016 -0.0278 -7.0046 0.2521 -0.8991 -0.0207
-6.0032 -1.0063 4.0037 0.8448 -0.5547 0.1791
1.9999 5.0379 11.9773 0.0595 0.6691 0.7024
2.0011 -9.0172 -4.9514 -0.0361 0.1633 -1.0303
5.0016 0.0278 7.0046 -0.2521 0.8991 0.0207
